data_4077056
loop_
_publ_author_name
'Wong, Wai-Yeung'
'Choi, Ka-Ho'
'Lu, Guo-Liang'
'Lin, Zhenyang'

_publ_section_title
;
 Bis(alkynyl) Mercury(II) Complexes of Oligothiophenes and Bithiazoles
;
_journal_issue 21
_journal_name_full Organometallics
_journal_page_first 4475
_journal_paper_doi 10.1021/om020517e
_journal_volume 21
_journal_year 2002
_chemical_formula_sum 'C24 H36 N2 S2 Si2'
_chemical_formula_weight 472.85
_chemical_name_systematic
; 
 ? 
;
_space_group_IT_number 14
_symmetry_cell_setting monoclinic
_symmetry_space_group_name_Hall '-P 2yn'
_symmetry_space_group_name_H-M 'P 1 21/n 1'
_atom_sites_solution_hydrogens geom
_atom_sites_solution_primary direct
_atom_sites_solution_secondary difmap
_audit_creation_method SHELXL-97
_cell_angle_alpha 90.00
_cell_angle_beta 94.301(2)
_cell_angle_gamma 90.00
_cell_formula_units_Z 2
_cell_length_a 5.9333(8)
_cell_length_b 20.621(3)
_cell_length_c 11.8559(16)
_cell_measurement_temperature 293(2)
_cell_volume 1446.5(3)
_computing_data_reduction SAINT
_computing_structure_refinement 'SHELXL-97 (Sheldrick, 1997)'
_computing_structure_solution 'SHELXS-97 (Sheldrick, 1990)'
_diffrn_ambient_temperature 293(2)
_diffrn_measured_fraction_theta_full 0.995
_diffrn_measured_fraction_theta_max 0.995
_diffrn_measurement_device_type 'Smart CCD'
_diffrn_radiation_monochromator graphite
_diffrn_radiation_source 'fine-focus sealed tube'
_diffrn_radiation_type MoK\a
_diffrn_radiation_wavelength 0.71073
_diffrn_reflns_av_R_equivalents 0.0216
_diffrn_reflns_av_sigmaI/netI 0.0204
_diffrn_reflns_limit_h_max 6
_diffrn_reflns_limit_h_min -7
_diffrn_reflns_limit_k_max 24
_diffrn_reflns_limit_k_min -20
_diffrn_reflns_limit_l_max 14
_diffrn_reflns_limit_l_min -14
_diffrn_reflns_number 7127
_diffrn_reflns_theta_full 24.99
_diffrn_reflns_theta_max 24.99
_diffrn_reflns_theta_min 1.98
_exptl_absorpt_coefficient_mu 0.280
_exptl_absorpt_process_details SADABS
_exptl_crystal_colour yellow
_exptl_crystal_density_diffrn 1.086
_exptl_crystal_density_method 'not measured'
_exptl_crystal_description plate
_exptl_crystal_F_000 508
_exptl_crystal_size_max 0.30
_exptl_crystal_size_mid 0.14
_exptl_crystal_size_min 0.13
_refine_diff_density_max 0.504
_refine_diff_density_min -0.261
_refine_diff_density_rms 0.045
_refine_ls_extinction_method none
_refine_ls_goodness_of_fit_ref 0.854
_refine_ls_hydrogen_treatment mixed
_refine_ls_matrix_type full
_refine_ls_number_parameters 142
_refine_ls_number_reflns 2529
_refine_ls_number_restraints 0
_refine_ls_restrained_S_all 0.854
_refine_ls_R_factor_all 0.0568
_refine_ls_R_factor_gt 0.0466
_refine_ls_shift/su_max 0.001
_refine_ls_shift/su_mean 0.000
_refine_ls_structure_factor_coef Fsqd
_refine_ls_weighting_details 'calc w=1/[\s^2^(Fo^2^)+(0.1712P)^2^+0.0387P] where P=(Fo^2^+2Fc^2^)/3''
_refine_ls_weighting_scheme calc
_refine_ls_wR_factor_gt 0.1590
_refine_ls_wR_factor_ref 0.1794
_reflns_number_gt 2024
_reflns_number_total 2529
_reflns_threshold_expression >2sigma(I)
_cod_data_source_file om020517e.cif
_cod_data_source_block wy0085wm
_cod_depositor_comments
;
The following automatic conversions were performed:

'_symmetry_cell_setting' value 'Monoclinic' changed to 'monoclinic'
according to /home/saulius/struct/CIF-dictionaries/cif_core.dic
dictionary named 'cif_core.dic' version 2.4.1 from 2010-06-29.

Automatic conversion script
Id: cif_fix_values 1715 2011-07-08 13:25:40Z adriana 
;
_cod_original_sg_symbol_H-M P2(1)/n
_cod_database_code 4077056

loop_
_symmetry_equiv_pos_as_xyz
'x, y, z'
'-x+1/2, y+1/2, -z+1/2'
'-x, -y, -z'
'x-1/2, -y-1/2, z-1/2'

loop_
_atom_site_label
_atom_site_type_symbol
_atom_site_fract_x
_atom_site_fract_y
_atom_site_fract_z
_atom_site_U_iso_or_equiv
_atom_site_adp_type
_atom_site_occupancy
_atom_site_symmetry_multiplicity
_atom_site_calc_flag
_atom_site_refinement_flags
Si1 Si 0.82543(11) 0.24705(3) 0.85752(7) 0.0626(3) Uani 1 1 d .
N1 N 0.1299(3) 0.50262(8) 0.86693(15) 0.0510(5) Uani 1 1 d .
C1 C 0.3601(4) 0.47739(11) 0.70551(18) 0.0551(6) Uani 1 1 d .
C2 C 0.2404(7) 0.42932(19) 0.6262(3) 0.1127(14) Uani 1 1 d .
H2A H 0.2895 0.3862 0.6464 0.169 Uiso 1 1 calc R
H2B H 0.2751 0.4385 0.5500 0.169 Uiso 1 1 calc R
H2C H 0.0802 0.4326 0.6317 0.169 Uiso 1 1 calc R
C3 C 0.6126(5) 0.4715(3) 0.6997(3) 0.1195(15) Uani 1 1 d .
H3A H 0.6881 0.4981 0.7572 0.179 Uiso 1 1 calc R
H3B H 0.6531 0.4855 0.6267 0.179 Uiso 1 1 calc R
H3C H 0.6570 0.4271 0.7115 0.179 Uiso 1 1 calc R
C4 C 0.2880(9) 0.54532(19) 0.6699(3) 0.1301(17) Uani 1 1 d .
H4A H 0.1260 0.5476 0.6618 0.195 Uiso 1 1 calc R
H4B H 0.3475 0.5556 0.5990 0.195 Uiso 1 1 calc R
H4C H 0.3448 0.5758 0.7263 0.195 Uiso 1 1 calc R
C5 C 0.2928(3) 0.46415(10) 0.82404(17) 0.0481(5) Uani 1 1 d .
C6 C 0.0834(4) 0.48398(10) 0.96745(18) 0.0501(5) Uani 1 1 d .
C7 C 0.3682(4) 0.41504(10) 0.8971(2) 0.0531(6) Uani 1 1 d .
C8 C 0.5245(4) 0.36396(11) 0.8834(2) 0.0610(6) Uani 1 1 d .
C9 C 0.6492(5) 0.31921(12) 0.8745(2) 0.0697(7) Uani 1 1 d .
C10 C 0.9983(6) 0.26058(19) 0.7357(3) 0.0978(11) Uani 1 1 d .
H10A H 0.9017 0.2730 0.6707 0.147 Uiso 1 1 calc R
H10B H 1.0767 0.2213 0.7195 0.147 Uiso 1 1 calc R
H10C H 1.1061 0.2944 0.7538 0.147 Uiso 1 1 calc R
C11 C 1.0097(6) 0.23494(18) 0.9882(3) 0.0984(10) Uani 1 1 d .
H11A H 1.1264 0.2673 0.9928 0.148 Uiso 1 1 calc R
H11B H 1.0770 0.1926 0.9872 0.148 Uiso 1 1 calc R
H11C H 0.9216 0.2386 1.0526 0.148 Uiso 1 1 calc R
C12 C 0.6307(6) 0.17833(16) 0.8317(4) 0.1031(12) Uani 1 1 d .
H12A H 0.5384 0.1738 0.8943 0.155 Uiso 1 1 calc R
H12B H 0.7161 0.1393 0.8235 0.155 Uiso 1 1 calc R
H12C H 0.5361 0.1860 0.7637 0.155 Uiso 1 1 calc R
S1 S 0.23293(11) 0.41850(3) 1.02067(5) 0.0615(3) Uani 1 1 d .

loop_
_atom_site_aniso_label
_atom_site_aniso_U_11
_atom_site_aniso_U_22
_atom_site_aniso_U_33
_atom_site_aniso_U_23
_atom_site_aniso_U_13
_atom_site_aniso_U_12
Si1 0.0559(5) 0.0496(5) 0.0832(6) -0.0011(3) 0.0110(4) 0.0095(3)
N1 0.0547(11) 0.0508(11) 0.0488(10) -0.0017(8) 0.0124(8) 0.0085(8)
C1 0.0576(13) 0.0605(14) 0.0492(12) -0.0004(9) 0.0179(10) 0.0042(10)
C2 0.135(3) 0.147(3) 0.0579(18) -0.0168(18) 0.0171(19) -0.044(3)
C3 0.070(2) 0.204(5) 0.088(2) 0.043(3) 0.0304(17) 0.018(2)
C4 0.213(5) 0.092(3) 0.097(3) 0.036(2) 0.089(3) 0.043(3)
C5 0.0503(11) 0.0474(11) 0.0478(11) -0.0051(8) 0.0123(9) 0.0018(9)
C6 0.0565(12) 0.0482(12) 0.0470(11) -0.0029(8) 0.0135(9) 0.0047(9)
C7 0.0588(13) 0.0498(13) 0.0519(12) -0.0044(9) 0.0122(10) 0.0070(9)
C8 0.0660(14) 0.0534(13) 0.0651(14) -0.0006(10) 0.0144(11) 0.0090(11)
C9 0.0741(16) 0.0562(15) 0.0803(17) -0.0004(12) 0.0163(13) 0.0132(12)
C10 0.077(2) 0.112(3) 0.107(3) 0.002(2) 0.0221(18) 0.0157(18)
C11 0.109(3) 0.086(2) 0.097(2) 0.0154(17) -0.0111(19) 0.0124(18)
C12 0.080(2) 0.0656(19) 0.164(4) -0.0142(19) 0.013(2) -0.0015(15)
S1 0.0790(5) 0.0581(4) 0.0494(4) 0.0060(2) 0.0181(3) 0.0160(3)

loop_
_atom_type_symbol
_atom_type_description
_atom_type_scat_dispersion_real
_atom_type_scat_dispersion_imag
_atom_type_scat_source
Si Si 0.0817 0.0704 'International Tables Vol C Tables 4.2.6.8 and 6.1.1.4'
N N 0.0061 0.0033 'International Tables Vol C Tables 4.2.6.8 and 6.1.1.4'
C C 0.0033 0.0016 'International Tables Vol C Tables 4.2.6.8 and 6.1.1.4'
S S 0.1246 0.1234 'International Tables Vol C Tables 4.2.6.8 and 6.1.1.4'
H H 0.0000 0.0000 'International Tables Vol C Tables 4.2.6.8 and 6.1.1.4'

loop_
_geom_angle_atom_site_label_1
_geom_angle_atom_site_label_2
_geom_angle_atom_site_label_3
_geom_angle
_geom_angle_site_symmetry_1
_geom_angle_site_symmetry_3
C9 Si1 C12 106.65(15) . .
C9 Si1 C11 108.88(16) . .
C12 Si1 C11 111.16(19) . .
C9 Si1 C10 108.42(15) . .
C12 Si1 C10 111.31(18) . .
C11 Si1 C10 110.28(17) . .
C6 N1 C5 111.77(18) . .
C2 C1 C3 109.9(3) . .
C2 C1 C5 108.4(2) . .
C3 C1 C5 111.1(2) . .
C2 C1 C4 108.9(3) . .
C3 C1 C4 108.8(3) . .
C5 C1 C4 109.67(19) . .
N1 C5 C7 113.14(18) . .
N1 C5 C1 118.70(19) . .
C7 C5 C1 128.11(19) . .
N1 C6 C6 123.3(3) . 3_567
N1 C6 S1 115.56(15) . .
C6 C6 S1 121.1(2) 3_567 .
C5 C7 C8 130.8(2) . .
C5 C7 S1 110.63(16) . .
C8 C7 S1 118.54(17) . .
C9 C8 C7 176.9(3) . .
C8 C9 Si1 176.3(3) . .
C6 S1 C7 88.90(10) . .

loop_
_geom_bond_atom_site_label_1
_geom_bond_atom_site_label_2
_geom_bond_distance
_geom_bond_site_symmetry_2
Si1 C9 1.839(3) .
Si1 C12 1.839(3) .
Si1 C11 1.845(3) .
Si1 C10 1.854(3) .
N1 C6 1.301(3) .
N1 C5 1.377(3) .
C1 C2 1.507(4) .
C1 C3 1.510(4) .
C1 C5 1.514(3) .
C1 C4 1.515(4) .
C5 C7 1.385(3) .
C6 C6 1.458(4) 3_567
C6 S1 1.710(2) .
C7 C8 1.421(3) .
C7 S1 1.723(2) .
C8 C9 1.192(3) .
